data_4508957
loop_
_publ_author_name
'Shi, Fa-Nian'
'Cunha-Silva, Lu\'is'
'Trindade, Tito'
'Paz, Filipe A. Almeida'
'Rocha, Jo\~ao'

_publ_section_title
;
 Three-Dimensional Lanthanide&#x2212;Organic Frameworks Based on Di-,
 Tetra-, and Hexameric Clusters
;
_journal_issue 5
_journal_name_full 'Crystal Growth &amp; Design'
_journal_page_first 2098
_journal_paper_doi 10.1021/cg8004932
_journal_volume 9
_journal_year 2009
_chemical_formula_moiety '4(C14 H6 Eu N2 O8), 4(C2 H8 N), 2H2O'
_chemical_formula_sum 'C64 H60 Eu4 N12 O34'
_chemical_formula_weight 2149.08
_chemical_name_systematic
; 
 ? 
;
_space_group_IT_number 70
_symmetry_cell_setting orthorhombic
_symmetry_space_group_name_Hall '-F 2uv 2vw'
_symmetry_space_group_name_H-M 'F d d d :2'
_atom_sites_solution_hydrogens geom
_atom_sites_solution_primary direct
_atom_sites_solution_secondary difmap
_audit_creation_date '22 April 2008'
_audit_creation_method 'SHELXL-97, manual editing plus enCIFer'
_cell_angle_alpha 90.00
_cell_angle_beta 90.00
_cell_angle_gamma 90.00
_cell_formula_units_Z 4
_cell_length_a 26.7127(8)
_cell_length_b 17.9748(7)
_cell_length_c 17.8024(7)
_cell_measurement_reflns_used 2912
_cell_measurement_temperature 150(2)
_cell_measurement_theta_max 27.88
_cell_measurement_theta_min 2.73
_cell_volume 8547.9(5)
_computing_cell_refinement 'APEX2 '
_computing_data_collection 'APEX2 (Bruker, 2006)'
_computing_data_reduction 'SAINT+ (Bruker, 1997-2005)'
_computing_molecular_graphics 'DIAMOND (Brandenburg, 2006)'
_computing_publication_material 'SHELXTL '
_computing_structure_refinement 'SHELXTL '
_computing_structure_solution 'SHELXTL (Bruker 2001)'
_diffrn_ambient_temperature 150(2)
_diffrn_measured_fraction_theta_full 0.941
_diffrn_measured_fraction_theta_max 0.941
_diffrn_measurement_device_type 'Bruker X8 Kappa CCD APEX II'
_diffrn_measurement_method 'omega/phi scans'
_diffrn_radiation_monochromator graphite
_diffrn_radiation_source 'fine-focus sealed tube'
_diffrn_radiation_type MoK\a
_diffrn_radiation_wavelength 0.71073
_diffrn_reflns_av_R_equivalents 0.0357
_diffrn_reflns_av_sigmaI/netI 0.0306
_diffrn_reflns_limit_h_max 27
_diffrn_reflns_limit_h_min -26
_diffrn_reflns_limit_k_max 14
_diffrn_reflns_limit_k_min -21
_diffrn_reflns_limit_l_max 21
_diffrn_reflns_limit_l_min -20
_diffrn_reflns_number 8231
_diffrn_reflns_theta_full 25.32
_diffrn_reflns_theta_max 25.32
_diffrn_reflns_theta_min 3.56
_exptl_absorpt_coefficient_mu 2.981
_exptl_absorpt_correction_T_max 0.8900
_exptl_absorpt_correction_T_min 0.7161
_exptl_absorpt_correction_type multi-scan
_exptl_absorpt_process_details
;
 SADABS (Sheldrick, 1997)
;
_exptl_crystal_colour Colourless
_exptl_crystal_density_diffrn 1.670
_exptl_crystal_density_method 'not measured'
_exptl_crystal_description Needle
_exptl_crystal_F_000 4208
_exptl_crystal_size_max 0.12
_exptl_crystal_size_mid 0.04
_exptl_crystal_size_min 0.04
_refine_diff_density_max 0.717
_refine_diff_density_min -0.665
_refine_diff_density_rms 0.121
_refine_ls_extinction_method none
_refine_ls_goodness_of_fit_ref 1.111
_refine_ls_hydrogen_treatment constr
_refine_ls_matrix_type full
_refine_ls_number_parameters 131
_refine_ls_number_reflns 1840
_refine_ls_number_restraints 0
_refine_ls_restrained_S_all 1.111
_refine_ls_R_factor_all 0.0370
_refine_ls_R_factor_gt 0.0267
_refine_ls_shift/su_max 0.000
_refine_ls_shift/su_mean 0.000
_refine_ls_structure_factor_coef Fsqd
_refine_ls_weighting_details 'calc w=1/[\s^2^(Fo^2^)+(0.0403P)^2^+71.6070P] where P=(Fo^2^+2Fc^2^)/3'
_refine_ls_weighting_scheme calc
_refine_ls_wR_factor_gt 0.0746
_refine_ls_wR_factor_ref 0.0799
_reflns_number_gt 1498
_reflns_number_total 1840
_reflns_threshold_expression >2sigma(I)
_cod_data_source_file cg8004932sup3.cif
_cod_data_source_block 1a
_cod_depositor_comments
;
The following automatic conversions were performed:

'_symmetry_cell_setting' value 'Orthorhombic' changed to
'orthorhombic' according to
/home/saulius/struct/CIF-dictionaries/cif_core.dic dictionary named
'cif_core.dic' version 2.4.2 from 2011-04-26.

Automatic conversion script
Id: cif_fix_values 1891 2012-01-12 08:04:46Z andrius 
;
_cod_original_sg_symbol_H-M 'F d d d'
_cod_database_code 4508957

loop_
_symmetry_equiv_pos_as_xyz
'x, y, z'
'-x+1/4, -y+1/4, z'
'x, -y+1/4, -z+1/4'
'-x+1/4, y, -z+1/4'
'x, y+1/2, z+1/2'
'-x+1/4, -y+3/4, z+1/2'
'x, -y+3/4, -z+3/4'
'-x+1/4, y+1/2, -z+3/4'
'x+1/2, y, z+1/2'
'-x+3/4, -y+1/4, z+1/2'
'x+1/2, -y+1/4, -z+3/4'
'-x+3/4, y, -z+3/4'
'x+1/2, y+1/2, z'
'-x+3/4, -y+3/4, z'
'x+1/2, -y+3/4, -z+1/4'
'-x+3/4, y+1/2, -z+1/4'
'-x, -y, -z'
'x-1/4, y-1/4, -z'
'-x, y-1/4, z-1/4'
'x-1/4, -y, z-1/4'
'-x, -y+1/2, -z+1/2'
'x-1/4, y+1/4, -z+1/2'
'-x, y+1/4, z+1/4'
'x-1/4, -y+1/2, z+1/4'
'-x+1/2, -y, -z+1/2'
'x+1/4, y-1/4, -z+1/2'
'-x+1/2, y-1/4, z+1/4'
'x+1/4, -y, z+1/4'
'-x+1/2, -y+1/2, -z'
'x+1/4, y+1/4, -z'
'-x+1/2, y+1/4, z-1/4'
'x+1/4, -y+1/2, z-1/4'

loop_
_atom_site_label
_atom_site_type_symbol
_atom_site_fract_x
_atom_site_fract_y
_atom_site_fract_z
_atom_site_U_iso_or_equiv
_atom_site_adp_type
_atom_site_occupancy
_atom_site_symmetry_multiplicity
_atom_site_calc_flag
_atom_site_refinement_flags
Eu1 Eu -0.1250 0.3750 0.502045(17) 0.01223(14) Uani 1 2 d S
O1W O 0.3750 0.040(2) 0.8750 0.217(15) Uiso 0.50 2 d SP
O1 O -0.07363(15) 0.2961(2) 0.4332(2) 0.0386(10) Uani 1 1 d .
N1 N 0.04515(14) 0.1335(2) 0.3331(2) 0.0166(9) Uani 1 1 d .
C1 C -0.05943(18) 0.2666(3) 0.3743(3) 0.0209(11) Uani 1 1 d .
O2 O -0.06981(14) 0.2879(2) 0.3098(2) 0.0357(10) Uani 1 1 d .
C2 C -0.02579(19) 0.1998(3) 0.3805(3) 0.0221(11) Uani 1 1 d .
O3 O 0.11357(12) 0.02812(19) 0.3412(2) 0.0244(8) Uani 1 1 d .
C3 C 0.01284(18) 0.1896(3) 0.3314(3) 0.0204(11) Uani 1 1 d .
H3 H 0.0169 0.2248 0.2936 0.025 Uiso 1 1 calc R
O4 O 0.0684(2) -0.0365(4) 0.4212(5) 0.146(4) Uani 1 1 d .
C4 C -0.0317(3) 0.1478(5) 0.4335(5) 0.094(4) Uani 1 1 d .
H4 H -0.0570 0.1523 0.4692 0.113 Uiso 1 1 calc R
C5 C 0.0001(3) 0.0874(6) 0.4345(6) 0.127(6) Uani 1 1 d .
H5 H -0.0046 0.0500 0.4699 0.152 Uiso 1 1 calc R
C6 C 0.0385(2) 0.0818(4) 0.3842(4) 0.048(2) Uani 1 1 d .
C7 C 0.0764(3) 0.0190(4) 0.3830(4) 0.060(2) Uani 1 1 d .
N99 N 0.1499(3) 0.8750 0.3750 0.061(3) Uani 1 2 d S
H99A H 0.1299 0.8355 0.3832 0.092 Uiso 0.50 1 calc PR
H99B H 0.1299 0.9145 0.3668 0.092 Uiso 0.50 1 calc PR
C99 C 0.1774(3) 0.8885(4) 0.4413(5) 0.068(2) Uani 1 1 d .
H99C H 0.2064 0.8569 0.4423 0.102 Uiso 1 1 calc R
H99D H 0.1568 0.8783 0.4842 0.102 Uiso 1 1 calc R
H99E H 0.1878 0.9396 0.4424 0.102 Uiso 1 1 calc R

loop_
_atom_site_aniso_label
_atom_site_aniso_U_11
_atom_site_aniso_U_22
_atom_site_aniso_U_33
_atom_site_aniso_U_23
_atom_site_aniso_U_13
_atom_site_aniso_U_12
Eu1 0.0101(2) 0.01213(19) 0.0145(2) 0.000 0.000 -0.00296(12)
O1 0.037(2) 0.050(3) 0.029(2) -0.0139(19) 0.0026(19) 0.0191(19)
N1 0.014(2) 0.017(2) 0.019(2) -0.0007(17) 0.0001(17) 0.0039(16)
C1 0.013(3) 0.025(3) 0.025(3) 0.004(2) 0.002(2) 0.003(2)
O2 0.029(2) 0.048(3) 0.031(2) 0.0126(19) 0.0053(18) 0.0248(18)
C2 0.017(3) 0.027(3) 0.023(3) 0.005(2) 0.004(2) 0.008(2)
O3 0.020(2) 0.0208(18) 0.033(2) 0.0097(16) 0.0070(17) 0.0090(15)
C3 0.023(3) 0.022(3) 0.016(3) 0.005(2) 0.002(2) 0.006(2)
O4 0.094(5) 0.111(5) 0.233(8) 0.151(6) 0.121(5) 0.081(4)
C4 0.074(6) 0.110(7) 0.099(7) 0.079(6) 0.071(5) 0.072(5)
C5 0.093(7) 0.130(9) 0.157(10) 0.125(8) 0.102(7) 0.090(7)
C6 0.031(4) 0.047(4) 0.065(5) 0.039(3) 0.029(3) 0.021(3)
C7 0.040(4) 0.053(4) 0.085(6) 0.050(4) 0.035(4) 0.027(3)
N99 0.026(5) 0.039(5) 0.119(8) -0.024(5) 0.000 0.000
C99 0.065(6) 0.066(6) 0.074(6) 0.031(4) 0.011(5) 0.028(4)

loop_
_atom_type_symbol
_atom_type_description
_atom_type_scat_dispersion_real
_atom_type_scat_dispersion_imag
_atom_type_scat_source
C C 0.0033 0.0016 'International Tables Vol C Tables 4.2.6.8 and 6.1.1.4'
H H 0.0000 0.0000 'International Tables Vol C Tables 4.2.6.8 and 6.1.1.4'
Eu Eu -0.1578 3.6682 'International Tables Vol C Tables 4.2.6.8 and 6.1.1.4'
N N 0.0061 0.0033 'International Tables Vol C Tables 4.2.6.8 and 6.1.1.4'
O O 0.0106 0.0060 'International Tables Vol C Tables 4.2.6.8 and 6.1.1.4'

loop_
_geom_angle_atom_site_label_1
_geom_angle_atom_site_label_2
_geom_angle_atom_site_label_3
_geom_angle
_geom_angle_site_symmetry_1
_geom_angle_site_symmetry_3
O1 Eu1 O1 116.3(2) 14_455 .
O1 Eu1 O3 80.15(14) 14_455 24
O1 Eu1 O3 151.16(13) . 24
O1 Eu1 O3 151.16(13) 14_455 23
O1 Eu1 O3 80.15(14) . 23
O3 Eu1 O3 96.20(18) 24 23
O1 Eu1 O2 78.18(15) 14_455 12_455
O1 Eu1 O2 73.99(14) . 12_455
O3 Eu1 O2 134.50(12) 24 12_455
O3 Eu1 O2 84.69(13) 23 12_455
O1 Eu1 O2 73.99(14) 14_455 7
O1 Eu1 O2 78.18(15) . 7
O3 Eu1 O2 84.69(13) 24 7
O3 Eu1 O2 134.50(12) 23 7
O2 Eu1 O2 125.81(18) 12_455 7
O1 Eu1 N1 138.35(14) 14_455 23
O1 Eu1 N1 80.99(13) . 23
O3 Eu1 N1 71.89(12) 24 23
O3 Eu1 N1 64.12(12) 23 23
O2 Eu1 N1 142.92(14) 12_455 23
O2 Eu1 N1 73.26(12) 7 23
O1 Eu1 N1 80.99(13) 14_455 24
O1 Eu1 N1 138.35(14) . 24
O3 Eu1 N1 64.12(12) 24 24
O3 Eu1 N1 71.89(12) 23 24
O2 Eu1 N1 73.26(12) 12_455 24
O2 Eu1 N1 142.92(14) 7 24
N1 Eu1 N1 111.95(17) 23 24
C1 O1 Eu1 153.1(4) . .
C6 N1 C3 117.8(4) . .
C6 N1 Eu1 117.2(3) . 19
C3 N1 Eu1 124.7(3) . 19
O1 C1 O2 125.8(5) . .
O1 C1 C2 117.7(5) . .
O2 C1 C2 116.5(5) . .
C1 O2 Eu1 139.2(3) . 7
C4 C2 C3 116.6(5) . .
C4 C2 C1 122.6(5) . .
C3 C2 C1 120.8(5) . .
C7 O3 Eu1 126.5(3) . 19
N1 C3 C2 125.4(5) . .
N1 C3 H3 117.3 . .
C2 C3 H3 117.3 . .
C2 C4 C5 119.1(6) . .
C2 C4 H4 120.4 . .
C5 C4 H4 120.4 . .
C6 C5 C4 120.8(7) . .
C6 C5 H5 119.6 . .
C4 C5 H5 119.6 . .
N1 C6 C5 120.3(6) . .
N1 C6 C7 115.3(5) . .
C5 C6 C7 124.4(6) . .
O4 C7 O3 125.1(6) . .
O4 C7 C6 118.8(6) . .
O3 C7 C6 116.1(5) . .
C99 N99 C99 117.2(8) 7_565 .
C99 N99 H99A 108.0 7_565 .
C99 N99 H99A 108.0 . .
C99 N99 H99B 108.0 7_565 .
C99 N99 H99B 108.0 . .
H99A N99 H99B 107.2 . .
N99 C99 H99C 109.5 . .
N99 C99 H99D 109.5 . .
H99C C99 H99D 109.5 . .
N99 C99 H99E 109.5 . .
H99C C99 H99E 109.5 . .
H99D C99 H99E 109.5 . .

loop_
_geom_bond_atom_site_label_1
_geom_bond_atom_site_label_2
_geom_bond_distance
_geom_bond_site_symmetry_2
Eu1 O1 2.324(4) 14_455
Eu1 O1 2.324(4) .
Eu1 O3 2.375(3) 24
Eu1 O3 2.375(3) 23
Eu1 O2 2.416(3) 12_455
Eu1 O2 2.416(3) 7
Eu1 N1 2.580(4) 23
Eu1 N1 2.580(4) 24
O1 C1 1.233(6) .
N1 C6 1.312(7) .
N1 C3 1.327(6) .
N1 Eu1 2.580(4) 19
C1 O2 1.242(6) .
C1 C2 1.505(7) .
O2 Eu1 2.416(3) 7
C2 C4 1.337(8) .
C2 C3 1.364(7) .
O3 C7 1.253(7) .
O3 Eu1 2.375(3) 19
C3 H3 0.9300 .
O4 C7 1.226(7) .
C4 C5 1.379(10) .
C4 H4 0.9300 .
C5 C6 1.365(9) .
C5 H5 0.9300 .
C6 C7 1.516(8) .
N99 C99 1.411(9) 7_565
N99 C99 1.411(9) .
N99 H99A 0.9000 .
N99 H99B 0.9000 .
C99 H99C 0.9600 .
C99 H99D 0.9600 .
C99 H99E 0.9600 .

loop_
_geom_hbond_atom_site_label_D
_geom_hbond_atom_site_label_H
_geom_hbond_atom_site_label_A
_geom_hbond_distance_DH
_geom_hbond_distance_HA
_geom_hbond_distance_DA
_geom_hbond_angle_DHA
_geom_hbond_site_symmetry_A
N99 H99A O4 0.90 2.10 2.820(8) 136.0 7
N99 H99A O3 0.90 2.14 2.980(4) 155.4 7
N99 H99B O4 0.90 2.10 2.820(8) 136.0 1_565
N99 H99B O3 0.90 2.14 2.980(4) 155.4 1_565

loop_
_geom_torsion_atom_site_label_1
_geom_torsion_atom_site_label_2
_geom_torsion_atom_site_label_3
_geom_torsion_atom_site_label_4
_geom_torsion
_geom_torsion_site_symmetry_1
_geom_torsion_site_symmetry_4
O1 Eu1 O1 C1 -9.8(8) 14_455 .
O3 Eu1 O1 C1 -129.9(8) 24 .
O3 Eu1 O1 C1 145.2(9) 23 .
O2 Eu1 O1 C1 57.9(9) 12_455 .
O2 Eu1 O1 C1 -75.1(9) 7 .
N1 Eu1 O1 C1 -149.7(9) 23 .
N1 Eu1 O1 C1 97.2(9) 24 .
Eu1 O1 C1 O2 15.7(12) . .
Eu1 O1 C1 C2 -165.4(6) . .
O1 C1 O2 Eu1 -10.1(10) . 7
C2 C1 O2 Eu1 170.9(4) . 7
O1 C1 C2 C4 38.2(10) . .
O2 C1 C2 C4 -142.8(8) . .
O1 C1 C2 C3 -141.6(5) . .
O2 C1 C2 C3 37.4(7) . .
C6 N1 C3 C2 2.9(8) . .
Eu1 N1 C3 C2 -170.9(4) 19 .
C4 C2 C3 N1 -1.4(10) . .
C1 C2 C3 N1 178.4(5) . .
C3 C2 C4 C5 -1.4(15) . .
C1 C2 C4 C5 178.8(10) . .
C2 C4 C5 C6 2.7(19) . .
C3 N1 C6 C5 -1.5(12) . .
Eu1 N1 C6 C5 172.7(8) 19 .
C3 N1 C6 C7 179.6(6) . .
Eu1 N1 C6 C7 -6.2(8) 19 .
C4 C5 C6 N1 -1.2(18) . .
C4 C5 C6 C7 177.6(11) . .
Eu1 O3 C7 O4 169.8(8) 19 .
Eu1 O3 C7 C6 -8.9(10) 19 .
N1 C6 C7 O4 -169.2(9) . .
C5 C6 C7 O4 11.9(16) . .
N1 C6 C7 O3 9.6(11) . .
C5 C6 C7 O3 -169.3(10) . .
